data_7118394
loop_
_publ_author_name
'Ward, Jonathan S.'
'Nobuyasu, Roberto S.'
'Batsanov, Andrei S.'
'Data, Przemyslaw'
'Monkman, Andrew P.'
'Dias, Fernando B.'
'Bryce, Martin R.'

_publ_section_title
;
 The interplay of thermally activated delayed fluorescence (TADF) and room
 temperature organic phosphorescence in sterically-constrained
 donor-acceptor charge-transfer molecules.
;
_journal_issue 12
_journal_name_full 'Chemical communications (Cambridge, England)'
_journal_page_first 2612
_journal_page_last 2615
_journal_paper_doi 10.1039/c5cc09645f
_journal_volume 52
_journal_year 2016
_chemical_formula_moiety 'C40 H30 N2 O2 S3, C H2 Cl2'
_chemical_formula_sum 'C41 H32 Cl2 N2 O2 S3'
_chemical_formula_weight 751.76
_space_group_crystal_system monoclinic
_space_group_IT_number 15
_space_group_name_Hall '-C 2yc'
_space_group_name_H-M_alt 'C 1 2/c 1'
_symmetry_space_group_name_Hall '-C 2yc'
_symmetry_space_group_name_H-M 'C 1 2/c 1'
_atom_sites_solution_hydrogens geom
_atom_sites_solution_primary direct
_atom_sites_solution_secondary difmap
_audit_creation_date 2015-06-11
_audit_creation_method
;
Olex2 1.2-beta
(compiled 2015.01.26 svn.r3150 for OlexSys, GUI svn.r4998)
;
_audit_update_record
;
2015-11-17 deposited with the CCDC.
2016-01-04 downloaded from the CCDC.
;
_cell_angle_alpha 90
_cell_angle_beta 98.560(2)
_cell_angle_gamma 90
_cell_formula_units_Z 4
_cell_length_a 20.7971(13)
_cell_length_b 11.4101(7)
_cell_length_c 15.4184(10)
_cell_measurement_reflns_used 9857
_cell_measurement_temperature 120
_cell_measurement_theta_max 30.10
_cell_measurement_theta_min 2.36
_cell_volume 3618.0(4)
_computing_cell_refinement 'SAINT v8.34A (Bruker, 2013)'
_computing_data_collection 'APEX2 v.2013.4_1 (Bruker, 2013)'
_computing_data_reduction 'SAINT v8.34A (Bruker, 2013)'
_computing_molecular_graphics 'Olex2 (Dolomanov et al., 2009)'
_computing_publication_material 'Olex2 (Dolomanov et al., 2009)'
_computing_structure_refinement 'ShelXL 2014/7 multi-CPU version (Sheldrick, 2008)'
_computing_structure_solution 'ShelXS 2013/1 (Sheldrick, 2008)'
_diffrn_ambient_temperature 120
_diffrn_detector_type 'Bruker PHOTON 100 CMOS'
_diffrn_measured_fraction_theta_full 0.999
_diffrn_measured_fraction_theta_max 0.999
_diffrn_measurement_device '3-circle area detector diffractometer'
_diffrn_measurement_device_type 'Bruker D8 Venture'
_diffrn_measurement_method '\f and \w scans'
_diffrn_radiation_monochromator 'focusing mirrors'
_diffrn_radiation_probe x-ray
_diffrn_radiation_type MoK\a
_diffrn_radiation_wavelength 0.71073
_diffrn_reflns_av_R_equivalents 0.0332
_diffrn_reflns_av_unetI/netI 0.0214
_diffrn_reflns_laue_measured_fraction_full 0.999
_diffrn_reflns_laue_measured_fraction_max 0.999
_diffrn_reflns_limit_h_max 29
_diffrn_reflns_limit_h_min -29
_diffrn_reflns_limit_k_max 16
_diffrn_reflns_limit_k_min -16
_diffrn_reflns_limit_l_max 21
_diffrn_reflns_limit_l_min -21
_diffrn_reflns_number 39252
_diffrn_reflns_point_group_measured_fraction_full 0.999
_diffrn_reflns_point_group_measured_fraction_max 0.999
_diffrn_reflns_theta_full 25.242
_diffrn_reflns_theta_max 30.143
_diffrn_reflns_theta_min 2.357
_diffrn_source 'ImuS microsource'
_diffrn_standards_number 0
_exptl_absorpt_coefficient_mu 0.392
_exptl_absorpt_correction_T_max 1.0000
_exptl_absorpt_correction_T_min 0.9560
_exptl_absorpt_correction_type multi-scan
_exptl_absorpt_process_details
;
SADABS-2014/4 (Bruker,2014/4) was used for absorption correction.
wR2(int) was 0.1097 before and 0.0508 after correction.
The Ratio of minimum to maximum transmission is 0.9560.
The \l/2 correction factor is Not present.
;
_exptl_crystal_colour colourless
_exptl_crystal_colour_primary colourless
_exptl_crystal_density_diffrn 1.380
_exptl_crystal_description block
_exptl_crystal_F_000 1560
_exptl_crystal_recrystallization_method 'Re-crystallisation from solvent: DCM, hexane'
_exptl_crystal_size_max 0.386
_exptl_crystal_size_mid 0.16
_exptl_crystal_size_min 0.116
_refine_diff_density_max 0.476
_refine_diff_density_min -0.545
_refine_diff_density_rms 0.070
_refine_ls_extinction_method none
_refine_ls_goodness_of_fit_ref 1.048
_refine_ls_hydrogen_treatment constr
_refine_ls_matrix_type full
_refine_ls_number_parameters 238
_refine_ls_number_reflns 5336
_refine_ls_number_restraints 1
_refine_ls_restrained_S_all 1.049
_refine_ls_R_factor_all 0.0546
_refine_ls_R_factor_gt 0.0445
_refine_ls_shift/su_max 0.001
_refine_ls_shift/su_mean 0.000
_refine_ls_structure_factor_coef Fsqd
_refine_ls_weighting_details 'w=1/[\s^2^(Fo^2^)+(0.0770P)^2^+4.1270P] where P=(Fo^2^+2Fc^2^)/3'
_refine_ls_weighting_scheme calc
_refine_ls_wR_factor_gt 0.1259
_refine_ls_wR_factor_ref 0.1332
_reflns_Friedel_coverage 0.000
_reflns_number_gt 4532
_reflns_number_total 5336
_reflns_threshold_expression 'I > 2\s(I)'
_cod_data_source_file c5cc09645f2.cif
_cod_data_source_block 5
_cod_depositor_comments
;
The following automatic conversions were performed:

'_diffrn_radiation_probe' value 'X-ray' changed to 'x-ray' according
to
/usr/data/users/saulius/crontab/automatic-downloads/rss-feeds/RSC/lib/dictionaries/cif_core.dic
dictionary named 'cif_core.dic' version 2.4.2 from 2011-04-26.

Automatic conversion script
Id: cif_fix_values 4268 2015-11-12 08:31:59Z antanas 

 Adding full bibliography for 7118393--7118396.cif.
;
_cod_database_code 7118394
_shelx_space_group_comment
;
The symmetry employed for this shelxl refinement is uniquely defined
by the following loop, which should always be used as a source of
symmetry information in preference to the above space-group names.
They are only intended as comments.
;
_shelx_estimated_absorpt_t_max 0.956
_shelx_estimated_absorpt_t_min 0.863
_computing.bruker_data_scaling 'SADABS V2012/1 (Bruker AXS Inc.)'

_olex2_refinement_description
;
1. Fixed Uiso
 At 1.2 times of:
  All C(H) groups, All C(H,H) groups
2. Restrained distances
 Cl1-C21 \\sim Cl2-C21
 with sigma of 0.02
3. Uiso/Uaniso restraints and constraints
Uanis(C21) = Uanis(Cl2)
4. Others
 Uiso(H19A)=Uiso(H19B)=Uiso(H19C)=FVAR(1)
 Uiso(H20A)=Uiso(H20B)=Uiso(H20C)=FVAR(2)
 Fixed Sof: Cl1(0.5) Cl2(0.5) C21(0.5) H21A(0.5) H21B(0.5)
5.a Rotating group:
 C19(H19A,H19B,H19C), C20(H20A,H20B,H20C)
5.b Secondary CH2 refined with riding coordinates:
 C21(H21A,H21B)
5.c Aromatic/amide H refined with riding coordinates:
 C3(H3), C5(H5), C6(H6), C9(H9), C10(H10), C11(H11), C15(H15), C16(H16),
 C17(H17)
;
_shelx_shelxl_version_number 2014/7
_olex2_diffrn_ambient_temperature_device 'Oxford Cryosystems'
_olex2_submission_special_instructions 'No special instructions were received'

loop_
_space_group_symop_operation_xyz
'x, y, z'
'-x, y, -z+1/2'
'x+1/2, y+1/2, z'
'-x+1/2, y+1/2, -z+1/2'
'-x, -y, -z'
'x, -y, z-1/2'
'-x+1/2, -y+1/2, -z'
'x+1/2, -y+1/2, z-1/2'

loop_
_atom_site_label
_atom_site_type_symbol
_atom_site_fract_x
_atom_site_fract_y
_atom_site_fract_z
_atom_site_U_iso_or_equiv
_atom_site_adp_type
_atom_site_occupancy
_atom_site_site_symmetry_order
_atom_site_calc_flag
_atom_site_refinement_flags_posn
_atom_site_refinement_flags_adp
_atom_site_refinement_flags_occupancy
_atom_site_disorder_assembly
_atom_site_disorder_group
S1 S 0.5000 0.76634(4) 0.7500 0.01447(11) Uani 1 2 d S T P . .
S2 S 0.74830(2) 0.30349(4) 0.71748(3) 0.02775(12) Uani 1 1 d . . . . .
O1 O 0.45909(5) 0.83335(10) 0.68397(8) 0.0217(2) Uani 1 1 d . . . . .
N1 N 0.63034(6) 0.37220(10) 0.59834(8) 0.0163(2) Uani 1 1 d . . . . .
C1 C 0.54419(6) 0.66061(12) 0.70122(9) 0.0152(2) Uani 1 1 d . . . . .
C2 C 0.52535(6) 0.54773(12) 0.72114(9) 0.0140(2) Uani 1 1 d . . . . .
C3 C 0.55415(6) 0.45129(12) 0.68856(9) 0.0155(3) Uani 1 1 d . . . . .
H3 H 0.5418 0.3743 0.7027 0.019 Uiso 1 1 calc R . . . .
C4 C 0.60207(6) 0.46850(12) 0.63418(9) 0.0157(3) Uani 1 1 d . . . . .
C5 C 0.62048(7) 0.58338(13) 0.61549(11) 0.0211(3) Uani 1 1 d . . . . .
H5 H 0.6531 0.5951 0.5792 0.025 Uiso 1 1 calc R . . . .
C6 C 0.59186(7) 0.67976(13) 0.64905(11) 0.0198(3) Uani 1 1 d . . . . .
H6 H 0.6047 0.7571 0.6365 0.024 Uiso 1 1 calc R . . . .
C7 C 0.68873(6) 0.38947(12) 0.56104(9) 0.0152(3) Uani 1 1 d . . . . .
C8 C 0.74806(7) 0.36274(12) 0.61174(10) 0.0180(3) Uani 1 1 d . . . . .
C9 C 0.80620(7) 0.38168(14) 0.57894(12) 0.0250(3) Uani 1 1 d . . . . .
H9 H 0.8467 0.3626 0.6131 0.030 Uiso 1 1 calc R . . . .
C10 C 0.80380(8) 0.42859(14) 0.49590(13) 0.0277(4) Uani 1 1 d . . . . .
H10 H 0.8431 0.4453 0.4740 0.033 Uiso 1 1 calc R . . . .
C11 C 0.74506(9) 0.45151(14) 0.44445(11) 0.0263(3) Uani 1 1 d . . . . .
H11 H 0.7446 0.4824 0.3871 0.032 Uiso 1 1 calc R . . . .
C12 C 0.68630(8) 0.43017(13) 0.47511(10) 0.0201(3) Uani 1 1 d . . . . .
C13 C 0.62444(7) 0.25910(12) 0.63683(10) 0.0180(3) Uani 1 1 d . . . . .
C14 C 0.67651(8) 0.21895(14) 0.69710(11) 0.0226(3) Uani 1 1 d . . . . .
C15 C 0.67255(10) 0.11158(16) 0.73891(13) 0.0335(4) Uani 1 1 d . . . . .
H15 H 0.7082 0.0831 0.7791 0.040 Uiso 1 1 calc R . . . .
C16 C 0.61587(11) 0.04712(16) 0.72083(14) 0.0371(4) Uani 1 1 d . . . . .
H16 H 0.6119 -0.0244 0.7511 0.044 Uiso 1 1 calc R . . . .
C17 C 0.56481(9) 0.08526(15) 0.65931(13) 0.0314(4) Uani 1 1 d . . . . .
H17 H 0.5265 0.0390 0.6475 0.038 Uiso 1 1 calc R . . . .
C18 C 0.56866(8) 0.19092(14) 0.61420(11) 0.0234(3) Uani 1 1 d . . . . .
C19 C 0.62267(9) 0.45000(17) 0.41708(12) 0.0327(4) Uani 1 1 d . . . . .
H19A H 0.6001 0.3750 0.4056 0.070(5) Uiso 1 1 d GR . . . .
H19B H 0.6306 0.4847 0.3615 0.070(5) Uiso 1 1 d GR . . . .
H19C H 0.5957 0.5033 0.4463 0.070(5) Uiso 1 1 d GR . . . .
C20 C 0.51511(9) 0.22889(17) 0.54408(14) 0.0339(4) Uani 1 1 d . . . . .
H20A H 0.5003 0.3073 0.5577 0.081(6) Uiso 1 1 d GR . . . .
H20B H 0.4788 0.1736 0.5410 0.081(6) Uiso 1 1 d GR . . . .
H20C H 0.5312 0.2306 0.4875 0.081(6) Uiso 1 1 d GR . . . .
Cl1 Cl 0.65015(6) 0.76568(12) 0.44422(9) 0.0538(3) Uani 0.5 1 d D . . A -1
Cl2 Cl 0.77901(8) 0.74334(11) 0.54530(10) 0.0455(3) Uani 0.5 1 d D . . A -1
C21 C 0.7325(4) 0.7842(6) 0.4429(5) 0.0455(3) Uani 0.5 1 d D . . A -1
H21A H 0.7413 0.8673 0.4303 0.055 Uiso 0.5 1 calc R . . A -1
H21B H 0.7460 0.7358 0.3954 0.055 Uiso 0.5 1 calc R . . A -1

loop_
_atom_site_aniso_label
_atom_site_aniso_U_11
_atom_site_aniso_U_22
_atom_site_aniso_U_33
_atom_site_aniso_U_23
_atom_site_aniso_U_13
_atom_site_aniso_U_12
S1 0.0124(2) 0.0105(2) 0.0207(2) 0.000 0.00346(16) 0.000
S2 0.0280(2) 0.0285(2) 0.0241(2) 0.00708(15) -0.00477(15) -0.00295(15)
O1 0.0199(5) 0.0173(5) 0.0278(6) 0.0052(4) 0.0035(4) 0.0055(4)
N1 0.0154(5) 0.0126(5) 0.0225(6) 0.0004(4) 0.0077(4) 0.0004(4)
C1 0.0128(6) 0.0125(6) 0.0207(6) 0.0000(5) 0.0034(5) 0.0002(5)
C2 0.0117(6) 0.0131(6) 0.0171(6) 0.0006(5) 0.0020(5) 0.0000(4)
C3 0.0145(6) 0.0126(6) 0.0203(6) 0.0001(5) 0.0051(5) -0.0006(5)
C4 0.0130(6) 0.0143(6) 0.0203(6) -0.0004(5) 0.0042(5) 0.0013(5)
C5 0.0182(6) 0.0157(6) 0.0322(8) 0.0010(6) 0.0127(6) -0.0006(5)
C6 0.0184(6) 0.0126(6) 0.0302(8) 0.0011(5) 0.0097(6) -0.0011(5)
C7 0.0138(6) 0.0134(6) 0.0196(6) -0.0020(5) 0.0059(5) -0.0002(5)
C8 0.0177(6) 0.0151(6) 0.0212(7) -0.0005(5) 0.0023(5) 0.0008(5)
C9 0.0151(6) 0.0198(7) 0.0404(9) -0.0051(6) 0.0049(6) 0.0015(5)
C10 0.0252(8) 0.0208(7) 0.0418(10) -0.0064(7) 0.0208(7) -0.0023(6)
C11 0.0370(9) 0.0208(7) 0.0247(8) -0.0023(6) 0.0167(7) -0.0034(6)
C12 0.0242(7) 0.0178(6) 0.0189(7) -0.0017(5) 0.0049(5) -0.0009(5)
C13 0.0219(7) 0.0124(6) 0.0218(7) -0.0002(5) 0.0102(5) 0.0012(5)
C14 0.0275(7) 0.0191(7) 0.0219(7) 0.0029(5) 0.0060(6) -0.0006(6)
C15 0.0443(10) 0.0236(8) 0.0331(9) 0.0112(7) 0.0072(8) 0.0016(7)
C16 0.0521(12) 0.0202(8) 0.0425(11) 0.0097(7) 0.0188(9) -0.0045(8)
C17 0.0359(9) 0.0189(7) 0.0441(10) -0.0028(7) 0.0208(8) -0.0082(6)
C18 0.0230(7) 0.0178(7) 0.0321(8) -0.0036(6) 0.0126(6) -0.0030(5)
C19 0.0353(9) 0.0346(9) 0.0250(8) 0.0049(7) -0.0060(7) -0.0023(7)
C20 0.0230(8) 0.0309(9) 0.0468(11) -0.0039(8) 0.0025(7) -0.0080(7)
Cl1 0.0410(6) 0.0581(7) 0.0641(7) 0.0219(6) 0.0134(5) -0.0121(5)
Cl2 0.0666(8) 0.0300(7) 0.0369(6) 0.0037(5) -0.0017(5) 0.0018(5)
C21 0.0666(8) 0.0300(7) 0.0369(6) 0.0037(5) -0.0017(5) 0.0018(5)

loop_
_atom_type_symbol
_atom_type_description
_atom_type_scat_dispersion_real
_atom_type_scat_dispersion_imag
_atom_type_scat_source
C C 0.0033 0.0016 'International Tables Vol C Tables 4.2.6.8 and 6.1.1.4'
H H 0.0000 0.0000 'International Tables Vol C Tables 4.2.6.8 and 6.1.1.4'
Cl Cl 0.1484 0.1585 'International Tables Vol C Tables 4.2.6.8 and 6.1.1.4'
N N 0.0061 0.0033 'International Tables Vol C Tables 4.2.6.8 and 6.1.1.4'
O O 0.0106 0.0060 'International Tables Vol C Tables 4.2.6.8 and 6.1.1.4'
S S 0.1246 0.1234 'International Tables Vol C Tables 4.2.6.8 and 6.1.1.4'

loop_
_exptl_crystal_face_index_h
_exptl_crystal_face_index_k
_exptl_crystal_face_index_l
_exptl_crystal_face_perp_dist
0.00 2.00 -1.00 0.0690
-1.00 -1.00 0.00 0.0680
1.00 1.00 0.00 0.0590
-1.00 2.00 1.00 0.0910
1.00 -2.00 0.00 0.0430
2.00 1.00 2.00 0.1400
2.00 -1.00 0.00 0.0580
-2.00 1.00 0.00 0.0450
2.00 -1.00 -2.00 0.0970
0.00 -1.00 2.00 0.1430
-2.00 0.00 -1.00 0.1000
-1.00 2.00 0.00 0.0510
-2.00 2.00 -1.00 0.0610
1.00 -2.00 1.00 0.0740
2.00 -2.00 -1.00 0.0550

loop_
_geom_angle_atom_site_label_1
_geom_angle_atom_site_label_2
_geom_angle_atom_site_label_3
_geom_angle
_geom_angle_site_symmetry_1
_geom_angle_site_symmetry_3
O1 S1 O1 116.09(10) . 2_656
O1 S1 C1 112.04(6) . 2_656
O1 S1 C1 110.69(7) 2_656 2_656
O1 S1 C1 110.69(7) . .
O1 S1 C1 112.04(6) 2_656 .
C1 S1 C1 93.00(9) 2_656 .
C8 S2 C14 99.14(7) . .
C4 N1 C7 118.81(11) . .
C4 N1 C13 118.49(11) . .
C7 N1 C13 114.84(11) . .
C2 C1 S1 111.04(10) . .
C6 C1 S1 127.42(11) . .
C6 C1 C2 121.55(12) . .
C1 C2 C2 112.45(8) . 2_656
C3 C2 C1 120.28(12) . .
C3 C2 C2 127.26(8) . 2_656
C2 C3 C4 119.24(12) . .
N1 C4 C3 120.14(12) . .
N1 C4 C5 120.52(12) . .
C5 C4 C3 119.34(12) . .
C6 C5 C4 121.14(13) . .
C1 C6 C5 118.44(13) . .
C8 C7 N1 118.53(13) . .
C8 C7 C12 120.59(13) . .
C12 C7 N1 120.86(13) . .
C7 C8 S2 118.89(11) . .
C7 C8 C9 120.39(14) . .
C9 C8 S2 120.72(12) . .
C10 C9 C8 118.82(15) . .
C11 C10 C9 120.88(14) . .
C10 C11 C12 121.15(15) . .
C7 C12 C19 121.31(14) . .
C11 C12 C7 117.97(14) . .
C11 C12 C19 120.72(15) . .
C14 C13 N1 117.75(13) . .
C14 C13 C18 121.11(14) . .
C18 C13 N1 121.13(14) . .
C13 C14 S2 119.40(11) . .
C15 C14 S2 120.33(14) . .
C15 C14 C13 120.24(16) . .
C16 C15 C14 118.83(18) . .
C15 C16 C17 121.00(16) . .
C16 C17 C18 121.08(16) . .
C13 C18 C17 117.53(16) . .
C13 C18 C20 121.35(15) . .
C17 C18 C20 121.12(16) . .
Cl1 C21 Cl2 111.4(4) . .

loop_
_geom_bond_atom_site_label_1
_geom_bond_atom_site_label_2
_geom_bond_distance
_geom_bond_site_symmetry_2
S1 O1 1.4447(11) .
S1 O1 1.4447(11) 2_656
S1 C1 1.7525(14) 2_656
S1 C1 1.7525(14) .
S2 C8 1.7643(16) .
S2 C14 1.7659(17) .
N1 C4 1.3983(17) .
N1 C7 1.4327(17) .
N1 C13 1.4333(18) .
C1 C2 1.3938(18) .
C1 C6 1.3838(19) .
C2 C2 1.478(3) 2_656
C2 C3 1.3826(18) .
C3 C4 1.4084(19) .
C4 C5 1.407(2) .
C5 C6 1.387(2) .
C7 C8 1.393(2) .
C7 C12 1.398(2) .
C8 C9 1.395(2) .
C9 C10 1.382(3) .
C10 C11 1.379(3) .
C11 C12 1.396(2) .
C12 C19 1.500(2) .
C13 C14 1.395(2) .
C13 C18 1.397(2) .
C14 C15 1.392(2) .
C15 C16 1.382(3) .
C16 C17 1.385(3) .
C17 C18 1.400(2) .
C18 C20 1.496(3) .
Cl1 C21 1.729(7) .
Cl2 C21 1.787(6) .
